data_4129422
loop_
_publ_author_name
'Arashiba, Kazuya'
'Kinoshita, Eriko'
'Kuriyama, Shogo'
'Eizawa, Aya'
'Nakajima, Kazunari'
'Tanaka, Hiromasa'
'Yoshizawa, Kazunari'
'Nishibayashi, Yoshiaki'

_publ_section_title
;
 Catalytic reduction of dinitrogen to ammonia by use of molybdenum-nitride
 complexes bearing a tridentate triphosphine as catalysts.
;
_journal_issue 17
_journal_name_full 'Journal of the American Chemical Society'
_journal_page_first 5666
_journal_page_last 5669
_journal_paper_doi 10.1021/jacs.5b02579
_journal_volume 137
_journal_year 2015
_chemical_formula_moiety 'C26 H49 Cl Mo N P3'
_chemical_formula_sum 'C26 H49 Cl Mo N P3'
_chemical_formula_weight 599.99
_space_group_IT_number 14
_space_group_name_Hall '-P 2ybc'
_space_group_name_H-M_alt 'P 1 21/c 1'
_symmetry_cell_setting monoclinic
_symmetry_Int_Tables_number 14
_symmetry_space_group_name_Hall '-P 2ybc'
_symmetry_space_group_name_H-M 'P 1 21/c 1'
_atom_sites_solution_hydrogens geom
_atom_sites_solution_primary direct
_atom_sites_solution_secondary difmap
_cell_angle_alpha 90.0000
_cell_angle_beta 93.8777(16)
_cell_angle_gamma 90.0000
_cell_formula_units_Z 4
_cell_length_a 8.5644(6)
_cell_length_b 20.4505(11)
_cell_length_c 17.1479(9)
_cell_measurement_reflns_used 20528
_cell_measurement_temperature 123
_cell_measurement_theta_max 27.46
_cell_measurement_theta_min 3.11
_cell_volume 2996.5(3)
_computing_cell_refinement 'RAPID AUTO'
_computing_data_collection 'RAPID AUTO (Rigaku, ????)'
_computing_data_reduction 'RAPID AUTO'
_computing_molecular_graphics 'CrystalStructure 4.0'
_computing_publication_material 'CrystalStructure 4.0 (Rigaku, 2010)'
_computing_structure_refinement 'CRYSTALS (Carruthers, et al., 1999)'
_computing_structure_solution SIR97
_diffrn_ambient_temperature 123
_diffrn_detector_area_resol_mean 10.000
_diffrn_measured_fraction_theta_full 0.998
_diffrn_measured_fraction_theta_max 0.998
_diffrn_measurement_device_type 'Rigaku R-AXIS RAPID'
_diffrn_measurement_method \w
_diffrn_radiation_type 'Mo K\a'
_diffrn_radiation_wavelength 0.71075
_diffrn_reflns_av_R_equivalents 0.0996
_diffrn_reflns_limit_h_max 11
_diffrn_reflns_limit_h_min -11
_diffrn_reflns_limit_k_max 26
_diffrn_reflns_limit_k_min -24
_diffrn_reflns_limit_l_max 22
_diffrn_reflns_limit_l_min -22
_diffrn_reflns_number 28764
_diffrn_reflns_theta_full 27.46
_diffrn_reflns_theta_max 27.46
_diffrn_standards_number 0
_exptl_absorpt_coefficient_mu 0.701
_exptl_absorpt_correction_T_max 0.972
_exptl_absorpt_correction_T_min 0.510
_exptl_absorpt_correction_type multi-scan
_exptl_absorpt_process_details 'ABSCOR (Rigaku, 1995)'
_exptl_crystal_colour yellow
_exptl_crystal_density_diffrn 1.330
_exptl_crystal_density_method 'not measured'
_exptl_crystal_description platelet
_exptl_crystal_F_000 1264.00
_exptl_crystal_size_max 0.150
_exptl_crystal_size_mid 0.100
_exptl_crystal_size_min 0.040
_refine_diff_density_max 1.830
_refine_diff_density_min -1.360
_refine_ls_extinction_method none
_refine_ls_goodness_of_fit_ref 1.013
_refine_ls_hydrogen_treatment constr
_refine_ls_number_parameters 338
_refine_ls_number_reflns 6851
_refine_ls_R_factor_gt 0.0689
_refine_ls_shift/su_max 0.000
_refine_ls_structure_factor_coef Fsqd
_refine_ls_weighting_details 'w = 1/[2.5000\s(Fo^2^)]/(4Fo^2^)'
_refine_ls_weighting_scheme calc
_refine_ls_wR_factor_ref 0.1361
_reflns_number_gt 5165
_reflns_number_total 6851
_reflns_threshold_expression F^2^>2.0\s(F^2^)
_cod_data_source_file ja5b02579_si_002.cif
_cod_data_source_block 20140908
_cod_database_code 4129422

loop_
_symmetry_equiv_pos_site_id
_symmetry_equiv_pos_as_xyz
1 +X,+Y,+Z
2 -X,1/2+Y,1/2-Z
3 -X,-Y,-Z
4 +X,1/2-Y,1/2+Z

loop_
_atom_site_label
_atom_site_type_symbol
_atom_site_fract_x
_atom_site_fract_y
_atom_site_fract_z
_atom_site_U_iso_or_equiv
_atom_site_adp_type
_atom_site_occupancy
_atom_site_symmetry_multiplicity
_atom_site_calc_flag
_atom_site_refinement_flags
Mo1 Mo 0.26565(5) 0.08033(2) 0.28477(2) 0.02523(11) Uani 1.0 4 d .
Cl1 Cl 0.52413(13) 0.03595(5) 0.33915(6) 0.0319(3) Uani 1.0 4 d .
P1 P 0.22848(14) 0.15243(5) 0.40171(6) 0.0266(3) Uani 1.0 4 d .
P2 P -0.01533(14) 0.08785(5) 0.27539(6) 0.0247(3) Uani 1.0 4 d .
P3 P 0.19959(15) -0.02121(5) 0.20491(6) 0.0304(4) Uani 1.0 4 d .
N1 N 0.3061(5) 0.13425(17) 0.21725(19) 0.0336(11) Uani 1.0 4 d .
C1 C 0.3285(6) 0.23527(19) 0.3977(3) 0.0335(13) Uani 1.0 4 d .
C2 C 0.5001(6) 0.2244(3) 0.3842(3) 0.0395(14) Uani 1.0 4 d .
C3 C 0.3085(7) 0.2776(3) 0.4698(3) 0.0469(16) Uani 1.0 4 d .
C4 C 0.2545(7) 0.2717(3) 0.3269(4) 0.0538(18) Uani 1.0 4 d .
C5 C 0.2710(6) 0.1138(2) 0.5014(3) 0.0327(13) Uani 1.0 4 d .
C6 C 0.4450(6) 0.1147(2) 0.5247(3) 0.0379(14) Uani 1.0 4 d .
C7 C 0.1802(7) 0.1434(3) 0.5674(3) 0.0529(18) Uani 1.0 4 d .
C8 C 0.2230(7) 0.0409(2) 0.4918(3) 0.0427(15) Uani 1.0 4 d .
C9 C 0.0159(6) 0.1727(2) 0.3991(3) 0.0304(12) Uani 1.0 4 d .
C10 C -0.0908(6) 0.1157(2) 0.3684(3) 0.0288(12) Uani 1.0 4 d .
C11 C -0.1158(6) 0.14142(18) 0.2017(3) 0.0259(12) Uani 1.0 4 d .
C12 C -0.2771(6) 0.1456(2) 0.1980(3) 0.0304(13) Uani 1.0 4 d .
C13 C -0.3568(6) 0.1835(2) 0.1412(3) 0.0357(13) Uani 1.0 4 d .
C14 C -0.2740(6) 0.2170(2) 0.0881(3) 0.0351(14) Uani 1.0 4 d .
C15 C -0.1140(6) 0.2143(2) 0.0921(3) 0.0354(14) Uani 1.0 4 d .
C16 C -0.0312(6) 0.1767(2) 0.1493(3) 0.0313(13) Uani 1.0 4 d .
C17 C -0.1043(6) 0.00734(19) 0.2521(3) 0.0323(13) Uani 1.0 4 d .
C18 C -0.0153(6) -0.0218(3) 0.1841(3) 0.0387(15) Uani 1.0 4 d .
C19 C 0.2812(7) -0.0200(3) 0.1053(3) 0.0412(15) Uani 1.0 4 d .
C20 C 0.2135(8) 0.0390(3) 0.0601(3) 0.0544(18) Uani 1.0 4 d .
C21 C 0.2382(8) -0.0821(3) 0.0571(3) 0.0562(19) Uani 1.0 4 d .
C22 C 0.4575(7) -0.0108(3) 0.1154(3) 0.0544(18) Uani 1.0 4 d .
C23 C 0.2383(7) -0.1027(3) 0.2559(3) 0.0415(15) Uani 1.0 4 d .
C24 C 0.1341(8) -0.1588(3) 0.2255(4) 0.066(3) Uani 1.0 4 d .
C25 C 0.4087(7) -0.1224(3) 0.2524(3) 0.0483(17) Uani 1.0 4 d .
C26 C 0.2087(7) -0.0916(2) 0.3425(3) 0.0419(15) Uani 1.0 4 d .
H1 H 0.5507 0.2657 0.3780 0.0471 Uiso 1.0 4 calc R
H2 H 0.5492 0.2019 0.4285 0.0471 Uiso 1.0 4 calc R
H3 H 0.5090 0.1985 0.3380 0.0472 Uiso 1.0 4 calc R
H4 H 0.1989 0.2837 0.4759 0.0564 Uiso 1.0 4 calc R
H5 H 0.3558 0.2560 0.5151 0.0567 Uiso 1.0 4 calc R
H6 H 0.3574 0.3194 0.4637 0.0565 Uiso 1.0 4 calc R
H7 H 0.2880 0.2523 0.2799 0.0642 Uiso 1.0 4 calc R
H8 H 0.1427 0.2683 0.3274 0.0644 Uiso 1.0 4 calc R
H9 H 0.2845 0.3169 0.3290 0.0643 Uiso 1.0 4 calc R
H10 H 0.5016 0.0990 0.4820 0.0448 Uiso 1.0 4 calc R
H11 H 0.4779 0.1585 0.5376 0.0449 Uiso 1.0 4 calc R
H12 H 0.4658 0.0868 0.5693 0.0450 Uiso 1.0 4 calc R
H13 H 0.2122 0.1878 0.5775 0.0638 Uiso 1.0 4 calc R
H14 H 0.0709 0.1424 0.5508 0.0640 Uiso 1.0 4 calc R
H15 H 0.1979 0.1180 0.6142 0.0639 Uiso 1.0 4 calc R
H16 H 0.2448 0.0180 0.5401 0.0509 Uiso 1.0 4 calc R
H17 H 0.1131 0.0383 0.4769 0.0509 Uiso 1.0 4 calc R
H18 H 0.2811 0.0215 0.4518 0.0509 Uiso 1.0 4 calc R
H19 H -0.0245 0.1817 0.4495 0.0365 Uiso 1.0 4 calc R
H20 H -0.0181 0.2080 0.3643 0.0364 Uiso 1.0 4 calc R
H21 H -0.1946 0.1349 0.3648 0.0345 Uiso 1.0 4 calc R
H22 H -0.0870 0.0847 0.4113 0.0345 Uiso 1.0 4 calc R
H23 H -0.3321 0.1225 0.2340 0.0368 Uiso 1.0 4 calc R
H24 H -0.4654 0.1866 0.1390 0.0423 Uiso 1.0 4 calc R
H25 H -0.3258 0.2415 0.0487 0.0420 Uiso 1.0 4 calc R
H26 H -0.0597 0.2382 0.0565 0.0424 Uiso 1.0 4 calc R
H27 H 0.0776 0.1755 0.1524 0.0373 Uiso 1.0 4 calc R
H28 H -0.0945 -0.0264 0.2919 0.0388 Uiso 1.0 4 calc R
H29 H -0.2127 0.0073 0.2317 0.0387 Uiso 1.0 4 calc R
H30 H -0.0571 0.0050 0.1409 0.0465 Uiso 1.0 4 calc R
H31 H -0.0650 -0.0643 0.1778 0.0463 Uiso 1.0 4 calc R
H32 H 0.2555 0.0417 0.0097 0.0655 Uiso 1.0 4 calc R
H33 H 0.1021 0.0333 0.0536 0.0654 Uiso 1.0 4 calc R
H34 H 0.2369 0.0785 0.0887 0.0654 Uiso 1.0 4 calc R
H35 H 0.2818 -0.1199 0.0837 0.0669 Uiso 1.0 4 calc R
H36 H 0.1264 -0.0865 0.0506 0.0669 Uiso 1.0 4 calc R
H37 H 0.2800 -0.0784 0.0068 0.0669 Uiso 1.0 4 calc R
H38 H 0.4820 0.0285 0.1442 0.0658 Uiso 1.0 4 calc R
H39 H 0.5017 -0.0477 0.1436 0.0658 Uiso 1.0 4 calc R
H40 H 0.5006 -0.0083 0.0652 0.0658 Uiso 1.0 4 calc R
H41 H 0.0331 -0.1552 0.2462 0.0783 Uiso 1.0 4 calc R
H42 H 0.1225 -0.1564 0.1694 0.0783 Uiso 1.0 4 calc R
H43 H 0.1807 -0.1999 0.2409 0.0784 Uiso 1.0 4 calc R
H44 H 0.4300 -0.1313 0.1991 0.0573 Uiso 1.0 4 calc R
H45 H 0.4743 -0.0873 0.2722 0.0574 Uiso 1.0 4 calc R
H46 H 0.4299 -0.1609 0.2834 0.0574 Uiso 1.0 4 calc R
H47 H 0.2755 -0.0571 0.3631 0.0502 Uiso 1.0 4 calc R
H48 H 0.1013 -0.0794 0.3464 0.0499 Uiso 1.0 4 calc R
H49 H 0.2304 -0.1309 0.3719 0.0502 Uiso 1.0 4 calc R

loop_
_atom_site_aniso_label
_atom_site_aniso_U_11
_atom_site_aniso_U_22
_atom_site_aniso_U_33
_atom_site_aniso_U_12
_atom_site_aniso_U_13
_atom_site_aniso_U_23
Mo1 0.0193(3) 0.0285(2) 0.0279(2) -0.00035(15) 0.00117(14) 0.00170(15)
Cl1 0.0230(7) 0.0345(6) 0.0376(6) 0.0020(5) -0.0009(5) 0.0046(5)
P1 0.0233(7) 0.0257(6) 0.0305(6) 0.0013(5) 0.0009(5) 0.0017(5)
P2 0.0214(7) 0.0265(6) 0.0262(6) -0.0009(5) 0.0010(5) 0.0020(5)
P3 0.0257(8) 0.0328(6) 0.0323(6) 0.0023(5) -0.0001(5) -0.0034(5)
N1 0.030(3) 0.041(2) 0.0303(19) -0.0033(18) 0.0025(16) 0.0097(17)
C1 0.028(3) 0.026(2) 0.047(3) -0.0041(19) 0.004(2) 0.004(2)
C2 0.030(4) 0.038(3) 0.051(3) -0.009(2) -0.002(3) 0.006(3)
C3 0.041(4) 0.034(3) 0.066(4) -0.006(3) 0.009(3) -0.010(3)
C4 0.043(4) 0.037(3) 0.081(4) -0.004(3) -0.001(3) 0.027(3)
C5 0.031(3) 0.034(3) 0.034(3) 0.000(2) 0.004(2) 0.005(2)
C6 0.037(4) 0.035(3) 0.040(3) -0.002(2) -0.009(3) 0.005(3)
C7 0.057(5) 0.063(4) 0.039(3) 0.017(3) 0.013(3) 0.011(3)
C8 0.038(4) 0.036(3) 0.053(3) -0.007(3) -0.004(3) 0.021(3)
C9 0.024(3) 0.035(3) 0.032(3) 0.0004(19) 0.0000(19) -0.005(2)
C10 0.019(3) 0.038(3) 0.029(2) 0.0018(19) 0.0000(18) 0.003(2)
C11 0.027(3) 0.023(2) 0.028(2) 0.0012(18) 0.0016(18) 0.0008(18)
C12 0.028(3) 0.031(3) 0.032(3) -0.001(2) 0.006(2) 0.0077(19)
C13 0.022(3) 0.045(3) 0.039(3) 0.003(2) -0.005(2) 0.007(3)
C14 0.037(4) 0.033(3) 0.034(3) 0.003(2) -0.002(2) 0.010(2)
C15 0.036(4) 0.036(3) 0.035(3) -0.001(3) 0.003(2) 0.012(2)
C16 0.023(3) 0.034(3) 0.037(3) -0.001(2) 0.0011(19) 0.008(2)
C17 0.024(3) 0.029(3) 0.043(3) 0.0010(19) 0.000(2) 0.007(2)
C18 0.032(4) 0.036(3) 0.048(3) 0.003(2) 0.001(3) -0.010(3)
C19 0.042(4) 0.053(3) 0.028(3) 0.001(3) 0.004(3) -0.008(3)
C20 0.056(5) 0.069(4) 0.039(3) -0.001(3) 0.005(3) 0.002(3)
C21 0.058(5) 0.066(4) 0.044(3) 0.011(3) -0.005(3) -0.021(3)
C22 0.042(4) 0.086(4) 0.036(3) 0.003(3) 0.012(3) -0.002(3)
C23 0.044(4) 0.030(3) 0.049(3) 0.001(3) -0.006(3) -0.001(3)
C24 0.071(6) 0.038(3) 0.087(5) -0.007(3) -0.020(4) -0.004(3)
C25 0.055(5) 0.037(3) 0.052(3) 0.012(3) -0.010(3) -0.008(3)
C26 0.037(4) 0.036(3) 0.052(3) -0.001(3) -0.002(3) 0.006(3)

loop_
_atom_type_symbol
_atom_type_description
_atom_type_scat_dispersion_real
_atom_type_scat_dispersion_imag
_atom_type_scat_source
C C 0.0033 0.0016
;
International Tables for Crystallography
(1992, Vol. C, Tables 4.2.6.8 and 6.1.1.4)
;
H H 0.0000 0.0000
;
International Tables for Crystallography
(1992, Vol. C, Table 6.1.1.4)
;
N N 0.0061 0.0033
;
International Tables for Crystallography
(1992, Vol. C, Tables 4.2.6.8 and 6.1.1.4)
;
P P 0.1023 0.0942
;
International Tables for Crystallography
(1992, Vol. C, Tables 4.2.6.8 and 6.1.1.4)
;
Cl Cl 0.1484 0.1585
;
International Tables for Crystallography
(1992, Vol. C, Tables 4.2.6.8 and 6.1.1.4)
;
Mo Mo -1.6832 0.6857
;
International Tables for Crystallography
(1992, Vol. C, Tables 4.2.6.8 and 6.1.1.4)
;

loop_
_geom_angle_atom_site_label_1
_geom_angle_atom_site_label_2
_geom_angle_atom_site_label_3
_geom_angle
_geom_angle_publ_flag
Cl1 Mo1 P1 94.09(4) yes
Cl1 Mo1 P2 154.15(4) yes
Cl1 Mo1 P3 93.64(4) yes
Cl1 Mo1 N1 106.25(14) yes
P1 Mo1 P2 80.60(4) yes
P1 Mo1 P3 150.80(5) yes
P1 Mo1 N1 102.14(13) yes
P2 Mo1 P3 80.23(4) yes
P2 Mo1 N1 99.59(14) yes
P3 Mo1 N1 102.60(12) yes
Mo1 P1 C1 114.19(15) yes
Mo1 P1 C5 116.49(14) yes
Mo1 P1 C9 106.59(14) yes
C1 P1 C5 110.1(2) yes
C1 P1 C9 104.1(2) yes
C5 P1 C9 104.0(2) yes
Mo1 P2 C10 111.61(15) yes
Mo1 P2 C11 120.20(15) yes
Mo1 P2 C17 110.72(16) yes
C10 P2 C11 103.53(19) yes
C10 P2 C17 107.3(2) yes
C11 P2 C17 102.44(19) yes
Mo1 P3 C18 107.01(15) yes
Mo1 P3 C19 113.31(16) yes
Mo1 P3 C23 116.44(16) yes
C18 P3 C19 104.5(3) yes
C18 P3 C23 102.9(3) yes
C19 P3 C23 111.3(3) yes
P1 C1 C2 108.5(3) yes
P1 C1 C3 113.6(4) yes
P1 C1 C4 107.4(4) yes
C2 C1 C3 111.6(4) yes
C2 C1 C4 107.8(4) yes
C3 C1 C4 107.7(4) yes
P1 C5 C6 111.0(4) yes
P1 C5 C7 115.0(4) yes
P1 C5 C8 105.7(3) yes
C6 C5 C7 109.8(4) yes
C6 C5 C8 106.7(4) yes
C7 C5 C8 108.2(4) yes
P1 C9 C10 113.2(3) yes
P2 C10 C9 106.9(3) yes
P2 C11 C12 119.2(3) yes
P2 C11 C16 120.7(4) yes
C12 C11 C16 120.0(4) yes
C11 C12 C13 120.6(4) yes
C12 C13 C14 119.5(5) yes
C13 C14 C15 120.5(4) yes
C14 C15 C16 121.0(5) yes
C11 C16 C15 118.4(5) yes
P2 C17 C18 106.7(4) yes
P3 C18 C17 112.6(4) yes
P3 C19 C20 108.6(4) yes
P3 C19 C21 112.5(4) yes
P3 C19 C22 109.0(3) yes
C20 C19 C21 108.0(4) yes
C20 C19 C22 107.5(5) yes
C21 C19 C22 111.2(5) yes
P3 C23 C24 115.0(4) yes
P3 C23 C25 110.7(4) yes
P3 C23 C26 106.2(3) yes
C24 C23 C25 109.2(5) yes
C24 C23 C26 108.1(5) yes
C25 C23 C26 107.4(5) yes
C1 C2 H1 109.658 no
C1 C2 H2 109.101 no
C1 C2 H3 109.749 no
H1 C2 H2 109.446 no
H1 C2 H3 109.438 no
H2 C2 H3 109.434 no
C1 C3 H4 109.097 no
C1 C3 H5 109.337 no
C1 C3 H6 110.067 no
H4 C3 H5 109.436 no
H4 C3 H6 109.447 no
H5 C3 H6 109.442 no
C1 C4 H7 109.625 no
C1 C4 H8 108.653 no
C1 C4 H9 110.217 no
H7 C4 H8 109.443 no
H7 C4 H9 109.438 no
H8 C4 H9 109.447 no
C5 C6 H10 109.456 no
C5 C6 H11 109.851 no
C5 C6 H12 109.193 no
H10 C6 H11 109.444 no
H10 C6 H12 109.441 no
H11 C6 H12 109.440 no
C5 C7 H13 110.602 no
C5 C7 H14 107.780 no
C5 C7 H15 110.107 no
H13 C7 H14 109.439 no
H13 C7 H15 109.443 no
H14 C7 H15 109.442 no
C5 C8 H16 110.090 no
C5 C8 H17 109.254 no
C5 C8 H18 109.157 no
H16 C8 H17 109.445 no
H16 C8 H18 109.445 no
H17 C8 H18 109.435 no
P1 C9 H19 115.311 no
P1 C9 H20 115.642 no
C10 C9 H19 101.993 no
C10 C9 H20 101.869 no
H19 C9 H20 107.180 no
P2 C10 H21 116.253 no
P2 C10 H22 117.158 no
C9 C10 H21 103.476 no
C9 C10 H22 104.204 no
H21 C10 H22 107.256 no
C11 C12 H23 119.204 no
C13 C12 H23 120.178 no
C12 C13 H24 120.586 no
C14 C13 H24 119.946 no
C13 C14 H25 120.476 no
C15 C14 H25 119.008 no
C14 C15 H26 119.340 no
C16 C15 H26 119.695 no
C11 C16 H27 120.895 no
C15 C16 H27 120.741 no
P2 C17 H28 117.870 no
P2 C17 H29 116.710 no
C18 C17 H28 103.376 no
C18 C17 H29 103.557 no
H28 C17 H29 106.834 no
P3 C18 H30 117.046 no
P3 C18 H31 116.744 no
C17 C18 H30 100.549 no
C17 C18 H31 101.163 no
H30 C18 H31 106.421 no
C19 C20 H32 110.556 no
C19 C20 H33 107.661 no
C19 C20 H34 110.267 no
H32 C20 H33 109.448 no
H32 C20 H34 109.439 no
H33 C20 H34 109.440 no
C19 C21 H35 109.703 no
C19 C21 H36 109.812 no
C19 C21 H37 108.972 no
H35 C21 H36 109.441 no
H35 C21 H37 109.449 no
H36 C21 H37 109.449 no
C19 C22 H38 110.045 no
C19 C22 H39 108.314 no
C19 C22 H40 110.131 no
H38 C22 H39 109.448 no
H38 C22 H40 109.439 no
H39 C22 H40 109.443 no
C23 C24 H41 109.676 no
C23 C24 H42 108.843 no
C23 C24 H43 109.983 no
H41 C24 H42 109.435 no
H41 C24 H43 109.447 no
H42 C24 H43 109.442 no
C23 C25 H44 109.427 no
C23 C25 H45 109.122 no
C23 C25 H46 109.956 no
H44 C25 H45 109.449 no
H44 C25 H46 109.431 no
H45 C25 H46 109.442 no
C23 C26 H47 109.374 no
C23 C26 H48 109.034 no
C23 C26 H49 110.089 no
H47 C26 H48 109.443 no
H47 C26 H49 109.441 no
H48 C26 H49 109.444 no

loop_
_geom_bond_atom_site_label_1
_geom_bond_atom_site_label_2
_geom_bond_distance
_geom_bond_publ_flag
Mo1 Cl1 2.5129(12) yes
Mo1 P1 2.5264(11) yes
Mo1 P2 2.4058(13) yes
Mo1 P3 2.5303(11) yes
Mo1 N1 1.652(4) yes
P1 C1 1.902(5) yes
P1 C5 1.896(5) yes
P1 C9 1.864(5) yes
P2 C10 1.850(5) yes
P2 C11 1.841(4) yes
P2 C17 1.847(5) yes
P3 C18 1.851(6) yes
P3 C19 1.888(5) yes
P3 C23 1.901(5) yes
C1 C2 1.519(8) yes
C1 C3 1.528(7) yes
C1 C4 1.524(7) yes
C5 C6 1.516(7) yes
C5 C7 1.539(7) yes
C5 C8 1.552(6) yes
C9 C10 1.551(6) yes
C11 C12 1.381(7) yes
C11 C16 1.394(6) yes
C12 C13 1.388(6) yes
C13 C14 1.374(7) yes
C14 C15 1.368(8) yes
C15 C16 1.402(6) yes
C17 C18 1.555(7) yes
C19 C20 1.527(8) yes
C19 C21 1.547(7) yes
C19 C22 1.520(9) yes
C23 C24 1.523(8) yes
C23 C25 1.519(8) yes
C23 C26 1.540(7) yes
C2 H1 0.960 no
C2 H2 0.960 no
C2 H3 0.960 no
C3 H4 0.960 no
C3 H5 0.960 no
C3 H6 0.960 no
C4 H7 0.960 no
C4 H8 0.960 no
C4 H9 0.960 no
C6 H10 0.960 no
C6 H11 0.960 no
C6 H12 0.960 no
C7 H13 0.960 no
C7 H14 0.960 no
C7 H15 0.960 no
C8 H16 0.960 no
C8 H17 0.960 no
C8 H18 0.960 no
C9 H19 0.970 no
C9 H20 0.970 no
C10 H21 0.970 no
C10 H22 0.970 no
C12 H23 0.930 no
C13 H24 0.930 no
C14 H25 0.930 no
C15 H26 0.930 no
C16 H27 0.930 no
C17 H28 0.970 no
C17 H29 0.970 no
C18 H30 0.970 no
C18 H31 0.970 no
C20 H32 0.960 no
C20 H33 0.960 no
C20 H34 0.960 no
C21 H35 0.960 no
C21 H36 0.960 no
C21 H37 0.960 no
C22 H38 0.960 no
C22 H39 0.960 no
C22 H40 0.960 no
C24 H41 0.960 no
C24 H42 0.960 no
C24 H43 0.960 no
C25 H44 0.960 no
C25 H45 0.960 no
C25 H46 0.960 no
C26 H47 0.960 no
C26 H48 0.960 no
C26 H49 0.960 no

loop_
_geom_contact_atom_site_label_1
_geom_contact_atom_site_label_2
_geom_contact_distance
_geom_contact_publ_flag
_geom_contact_site_symmetry_2
N1 C4 3.427(6) no .
N1 C16 3.162(6) no .
N1 C20 3.376(6) no .
C1 C6 3.395(6) no .
C2 C6 3.348(7) no .
C3 C5 3.412(7) no .
C3 C7 3.434(8) no .
C3 C9 3.456(7) no .
C4 C9 3.185(7) no .
C7 C9 3.181(7) no .
C8 C9 3.542(7) no .
C9 C11 3.552(6) no .
C10 C12 3.290(6) no .
C11 C14 2.768(6) no .
C11 C18 3.465(6) no .
C12 C15 2.752(7) no .
C12 C17 3.295(6) no .
C13 C16 2.786(7) no .
C18 C20 3.236(8) no .
C18 C21 3.408(8) no .
C18 C24 3.141(7) no .
C18 C26 3.520(7) no .
C19 C25 3.401(7) no .
C21 C23 3.433(8) no .
C21 C24 3.454(9) no .
C22 C25 3.323(8) no .
N1 C13 3.400(7) no 1_655
C13 N1 3.400(7) no 1_455
Mo1 H3 3.2801 no .
Mo1 H7 3.5242 no .
Mo1 H18 3.1022 no .
Mo1 H27 3.3234 no .
Mo1 H34 3.3549 no .
Mo1 H38 3.3121 no .
Mo1 H47 3.1131 no .
Cl1 H3 3.3268 no .
Cl1 H10 2.7862 no .
Cl1 H18 2.9495 no .
Cl1 H38 3.3413 no .
Cl1 H45 2.7905 no .
Cl1 H47 2.9054 no .
P1 H2 2.9338 no .
P1 H3 2.8646 no .
P1 H4 2.9893 no .
P1 H5 3.0289 no .
P1 H7 2.9907 no .
P1 H8 2.7664 no .
P1 H10 2.8501 no .
P1 H11 3.0560 no .
P1 H13 3.1120 no .
P1 H14 2.9774 no .
P1 H17 2.8732 no .
P1 H18 2.8396 no .
P1 H22 3.0512 no .
P2 H19 3.5541 no .
P2 H20 2.8929 no .
P2 H23 2.8471 no .
P2 H27 2.9202 no .
P2 H30 2.8655 no .
P2 H31 3.5444 no .
P3 H28 3.0146 no .
P3 H33 2.8944 no .
P3 H34 2.8843 no .
P3 H35 3.0152 no .
P3 H36 2.9921 no .
P3 H38 2.8826 no .
P3 H39 2.9081 no .
P3 H41 3.1902 no .
P3 H42 2.8976 no .
P3 H44 2.9998 no .
P3 H45 2.8848 no .
P3 H47 2.8425 no .
P3 H48 2.8778 no .
N1 H3 2.9236 no .
N1 H7 2.6517 no .
N1 H27 2.3421 no .
N1 H34 2.5166 no .
N1 H38 2.9612 no .
C1 H10 3.4296 no .
C1 H11 3.0739 no .
C1 H13 3.4438 no .
C1 H19 3.3903 no .
C1 H20 3.0370 no .
C2 H4 3.3388 no .
C2 H5 2.7130 no .
C2 H6 2.7112 no .
C2 H7 2.5273 no .
C2 H8 3.2740 no .
C2 H9 2.7660 no .
C2 H10 3.0628 no .
C2 H11 2.9735 no .
C3 H1 2.6976 no .
C3 H2 2.7109 no .
C3 H3 3.3454 no .
C3 H7 3.2897 no .
C3 H8 2.7460 no .
C3 H9 2.5393 no .
C3 H11 3.0280 no .
C3 H13 2.7705 no .
C3 H19 3.4594 no .
C3 H20 3.5266 no .
C4 H1 2.6303 no .
C4 H2 3.2935 no .
C4 H3 2.6400 no .
C4 H4 2.6417 no .
C4 H5 3.3001 no .
C4 H6 2.6362 no .
C4 H20 2.7851 no .
C5 H2 3.2994 no .
C5 H4 3.5507 no .
C5 H5 3.0029 no .
C5 H19 2.9703 no .
C5 H22 3.3926 no .
C6 H2 2.6259 no .
C6 H5 2.9916 no .
C6 H13 2.6971 no .
C6 H14 3.3138 no .
C6 H15 2.6984 no .
C6 H16 2.6428 no .
C6 H17 3.2979 no .
C6 H18 2.6324 no .
C7 H4 3.2796 no .
C7 H5 2.9246 no .
C7 H10 3.3298 no .
C7 H11 2.6517 no .
C7 H12 2.7039 no .
C7 H16 2.6720 no .
C7 H17 2.6897 no .
C7 H18 3.3348 no .
C7 H19 2.7016 no .
C8 H10 2.6803 no .
C8 H11 3.3059 no .
C8 H12 2.5686 no .
C8 H13 3.3469 no .
C8 H14 2.6845 no .
C8 H15 2.6459 no .
C8 H22 3.0431 no .
C8 H47 3.0371 no .
C9 H4 3.0118 no .
C9 H7 3.5930 no .
C9 H8 2.5880 no .
C9 H13 3.4036 no .
C9 H14 2.6846 no .
C9 H17 3.1416 no .
C10 H14 3.3790 no .
C10 H17 2.9282 no .
C10 H23 2.9928 no .
C10 H28 3.1871 no .
C10 H29 3.3412 no .
C11 H20 3.1635 no .
C11 H21 2.9236 no .
C11 H24 3.2463 no .
C11 H26 3.2419 no .
C11 H29 2.9208 no .
C11 H30 3.0333 no .
C12 H21 2.9073 no .
C12 H25 3.2300 no .
C12 H27 3.2468 no .
C12 H29 2.9308 no .
C13 H26 3.2142 no .
C14 H23 3.2263 no .
C14 H27 3.2480 no .
C15 H24 3.2170 no .
C16 H23 3.2385 no .
C16 H25 3.2421 no .
C16 H30 3.5214 no .
C16 H33 3.5847 no .
C16 H34 3.2723 no .
C17 H21 3.3674 no .
C17 H22 3.1485 no .
C17 H23 3.0600 no .
C17 H41 3.5297 no .
C17 H48 2.9105 no .
C18 H33 2.7553 no .
C18 H34 3.4684 no .
C18 H36 2.9736 no .
C18 H41 2.9479 no .
C18 H42 3.0128 no .
C18 H48 3.1225 no .
C19 H30 3.0443 no .
C19 H31 3.4133 no .
C19 H42 3.3229 no .
C19 H44 3.0193 no .
C19 H45 3.4887 no .
C20 H27 3.4505 no .
C20 H30 2.8654 no .
C20 H35 3.3217 no .
C20 H36 2.6747 no .
C20 H37 2.6441 no .
C20 H38 2.6394 no .
C20 H39 3.2869 no .
C20 H40 2.6375 no .
C21 H30 3.4816 no .
C21 H31 3.4466 no .
C21 H32 2.6674 no .
C21 H33 2.6312 no .
C21 H34 3.3295 no .
C21 H38 3.3602 no .
C21 H39 2.7085 no .
C21 H40 2.7037 no .
C21 H42 2.6937 no .
C21 H44 3.0165 no .
C22 H32 2.6470 no .
C22 H33 3.2807 no .
C22 H34 2.6451 no .
C22 H35 2.7256 no .
C22 H36 3.3534 no .
C22 H37 2.7027 no .
C22 H44 2.8700 no .
C22 H45 3.1054 no .
C23 H28 3.3431 no .
C23 H31 2.9475 no .
C23 H35 3.0215 no .
C23 H36 3.5995 no .
C23 H39 3.2628 no .
C24 H28 3.5721 no .
C24 H31 2.6691 no .
C24 H35 2.9255 no .
C24 H36 3.3387 no .
C24 H44 2.6643 no .
C24 H45 3.3094 no .
C24 H46 2.6586 no .
C24 H47 3.3132 no .
C24 H48 2.6636 no .
C24 H49 2.6511 no .
C25 H35 3.0207 no .
C25 H39 2.5785 no .
C25 H41 3.2803 no .
C25 H42 2.8357 no .
C25 H43 2.5117 no .
C25 H47 2.6436 no .
C25 H48 3.2985 no .
C25 H49 2.6428 no .
C26 H18 3.0142 no .
C26 H28 2.9943 no .
C26 H31 3.5902 no .
C26 H41 2.5186 no .
C26 H42 3.2881 no .
C26 H43 2.8185 no .
C26 H44 3.3050 no .
C26 H45 2.6465 no .
C26 H46 2.6229 no .
H1 H4 3.5660 no .
H1 H5 2.9806 no .
H1 H6 2.5360 no .
H1 H7 2.7309 no .
H1 H8 3.5433 no .
H1 H9 2.5965 no .
H1 H11 3.5950 no .
H2 H4 3.5774 no .
H2 H5 2.5523 no .
H2 H6 2.9957 no .
H2 H7 3.4339 no .
H2 H10 2.3417 no .
H2 H11 2.1954 no .
H2 H12 3.4789 no .
H3 H5 3.5872 no .
H3 H6 3.5803 no .
H3 H7 2.3520 no .
H3 H8 3.4398 no .
H3 H9 3.0892 no .
H3 H10 3.2031 no .
H3 H11 3.5471 no .
H4 H7 3.5558 no .
H4 H8 2.5788 no .
H4 H9 2.7562 no .
H4 H13 2.6212 no .
H4 H14 3.3746 no .
H4 H19 2.8464 no .
H4 H20 3.0058 no .
H5 H9 3.4421 no .
H5 H10 3.5059 no .
H5 H11 2.2739 no .
H5 H13 2.1873 no .
H5 H14 3.4533 no .
H6 H7 3.4521 no .
H6 H8 3.0580 no .
H6 H9 2.3527 no .
H6 H13 3.5953 no .
H7 H20 3.2100 no .
H7 H27 3.1565 no .
H8 H19 3.1584 no .
H8 H20 1.9839 no .
H8 H27 3.5633 no .
H9 H20 3.5003 no .
H10 H13 3.5594 no .
H10 H15 3.5854 no .
H10 H16 2.9785 no .
H10 H17 3.5463 no .
H10 H18 2.4931 no .
H11 H13 2.4934 no .
H11 H14 3.5235 no .
H11 H15 2.9302 no .
H11 H16 3.5006 no .
H11 H18 3.5385 no .
H12 H13 3.0067 no .
H12 H14 3.5619 no .
H12 H15 2.5507 no .
H12 H16 2.3853 no .
H12 H17 3.4602 no .
H12 H18 2.8134 no .
H13 H16 3.5456 no .
H13 H17 3.5828 no .
H13 H19 2.8883 no .
H14 H16 2.9613 no .
H14 H17 2.5163 no .
H14 H18 3.5571 no .
H14 H19 2.0348 no .
H14 H20 3.5046 no .
H14 H22 2.9180 no .
H15 H16 2.4563 no .
H15 H17 2.9156 no .
H15 H18 3.5257 no .
H15 H19 3.5472 no .
H16 H47 3.4271 no .
H17 H19 3.1830 no .
H17 H22 2.2002 no .
H17 H47 3.1487 no .
H17 H48 3.2835 no .
H18 H22 3.4345 no .
H18 H47 2.2107 no .
H18 H48 3.0847 no .
H18 H49 3.4195 no .
H19 H21 2.2042 no .
H19 H22 2.1465 no .
H20 H21 2.1265 no .
H20 H22 2.7255 no .
H21 H23 2.4753 no .
H21 H29 3.4635 no .
H22 H28 3.0551 no .
H22 H29 3.5629 no .
H23 H24 2.3291 no .
H23 H29 2.5685 no .
H24 H25 2.3099 no .
H25 H26 2.2748 no .
H26 H27 2.3377 no .
H27 H33 3.3794 no .
H27 H34 2.6818 no .
H28 H30 2.7081 no .
H28 H31 2.1356 no .
H28 H41 2.9763 no .
H28 H47 3.3761 no .
H28 H48 2.1549 no .
H29 H30 2.1174 no .
H29 H31 2.1809 no .
H30 H33 2.1706 no .
H30 H34 3.1164 no .
H30 H36 2.9491 no .
H31 H33 3.3124 no .
H31 H36 2.8516 no .
H31 H41 2.3258 no .
H31 H42 2.4863 no .
H31 H48 3.1505 no .
H32 H35 3.5425 no .
H32 H36 2.9494 no .
H32 H37 2.4661 no .
H32 H38 2.9245 no .
H32 H39 3.5222 no .
H32 H40 2.4670 no .
H33 H35 3.5137 no .
H33 H36 2.4602 no .
H33 H37 2.8894 no .
H33 H38 3.5108 no .
H33 H40 3.5094 no .
H34 H36 3.5540 no .
H34 H37 3.5320 no .
H34 H38 2.4670 no .
H34 H39 3.5209 no .
H34 H40 2.9211 no .
H35 H39 2.5540 no .
H35 H40 2.9841 no .
H35 H42 2.2031 no .
H35 H43 3.3176 no .
H35 H44 2.2902 no .
H35 H45 3.5898 no .
H36 H39 3.5789 no .
H36 H40 3.5754 no .
H36 H42 2.4907 no .
H37 H38 3.5742 no .
H37 H39 2.9833 no .
H37 H40 2.5241 no .
H37 H42 3.5572 no .
H38 H44 3.4387 no .
H38 H45 3.2321 no .
H39 H44 2.0702 no .
H39 H45 2.3744 no .
H39 H46 3.4183 no .
H40 H44 3.4869 no .
H41 H44 3.5800 no .
H41 H46 3.4166 no .
H41 H47 3.4332 no .
H41 H48 2.3576 no .
H41 H49 2.6924 no .
H42 H44 2.6979 no .
H42 H46 3.1724 no .
H42 H48 3.4342 no .
H42 H49 3.5692 no .
H43 H44 2.6920 no .
H43 H45 3.4249 no .
H43 H46 2.3481 no .
H43 H48 3.1584 no .
H43 H49 2.6623 no .
H44 H47 3.5305 no .
H44 H49 3.5186 no .
H45 H47 2.4642 no .
H45 H48 3.5211 no .
H45 H49 2.9263 no .
H46 H47 2.8922 no .
H46 H48 3.5032 no .
H46 H49 2.4381 no .
Cl1 H12 2.9603 no 3_656
Cl1 H16 2.9770 no 3_656
Cl1 H21 3.1542 no 1_655
Cl1 H23 2.8631 no 1_655
Cl1 H29 3.0626 no 1_655
N1 H23 3.1017 no 1_655
N1 H24 2.6709 no 1_655
C2 H21 3.2271 no 1_655
C2 H25 3.1774 no 4_655
C2 H44 3.3512 no 2_655
C3 H24 3.4571 no 4_655
C3 H25 3.3494 no 4_655
C3 H26 3.5915 no 4_555
C4 H41 3.0760 no 2_555
C4 H42 3.5522 no 2_555
C4 H44 3.4062 no 2_655
C6 H25 3.5448 no 4_655
C6 H45 3.5502 no 3_656
C6 H46 3.5197 no 3_656
C6 H47 3.1936 no 3_656
C6 H49 3.2123 no 3_656
C7 H26 3.1736 no 4_555
C7 H28 3.5105 no 3_556
C7 H48 3.1936 no 3_556
C8 H17 3.3780 no 3_556
C8 H22 3.3133 no 3_556
C9 H26 3.3570 no 4_555
C10 H16 3.4568 no 3_556
C11 H43 3.4473 no 2_555
C12 H3 3.2989 no 1_455
C12 H38 3.2527 no 1_455
C12 H43 3.4131 no 2_555
C13 H5 3.3969 no 4_454
C13 H37 3.4239 no 3_555
C13 H38 3.4592 no 1_455
C13 H43 3.4110 no 2_555
C13 H46 3.5063 no 2_555
C14 H2 3.4619 no 4_454
C14 H5 3.3748 no 4_454
C14 H11 3.3919 no 4_454
C14 H35 3.5492 no 3_555
C14 H37 3.2669 no 3_555
C14 H43 3.4365 no 2_555
C14 H49 3.2029 no 2_555
C15 H4 3.4458 no 4_554
C15 H13 3.4603 no 4_554
C15 H14 3.4271 no 4_554
C15 H19 3.3683 no 4_554
C15 H36 3.5764 no 3_555
C15 H37 3.5062 no 3_555
C15 H43 3.4399 no 2_555
C15 H49 3.3891 no 2_555
C16 H43 3.4471 no 2_555
C17 H15 3.5656 no 3_556
C20 H6 3.5941 no 4_554
C20 H33 3.5467 no 3_555
C20 H36 3.5042 no 3_555
C20 H40 3.4228 no 3_655
C21 H33 3.5141 no 3_555
C22 H29 3.3659 no 1_655
C22 H32 3.4279 no 3_655
C22 H40 3.1649 no 3_655
C24 H8 2.8938 no 2_545
C24 H20 3.2505 no 2_545
C25 H1 3.2333 no 2_645
C25 H9 3.2992 no 2_645
C25 H12 3.2553 no 3_656
C26 H11 3.5431 no 3_656
C26 H12 3.0817 no 3_656
C26 H14 3.2807 no 3_556
H1 C25 3.2333 no 2_655
H1 H21 3.4691 no 1_655
H1 H25 3.0470 no 4_655
H1 H35 2.7977 no 2_655
H1 H42 3.3672 no 2_655
H1 H43 3.2524 no 2_655
H1 H44 2.4984 no 2_655
H1 H46 3.1639 no 2_655
H2 C14 3.4619 no 4_655
H2 H21 2.8642 no 1_655
H2 H25 2.5379 no 4_655
H3 C12 3.2989 no 1_655
H3 H21 2.8618 no 1_655
H3 H23 2.7894 no 1_655
H3 H24 3.4427 no 1_655
H3 H44 3.5834 no 2_655
H4 C15 3.4458 no 4_555
H4 H26 2.7261 no 4_555
H4 H27 3.3692 no 4_555
H4 H34 3.4203 no 4_555
H5 C13 3.3969 no 4_655
H5 C14 3.3748 no 4_655
H5 H24 2.7918 no 4_655
H5 H25 2.7488 no 4_655
H6 C20 3.5941 no 4_555
H6 H24 3.2772 no 4_655
H6 H25 3.2397 no 4_655
H6 H32 3.0899 no 4_555
H6 H34 3.2121 no 4_555
H6 H35 3.4766 no 2_655
H6 H39 3.5410 no 2_655
H6 H44 3.5802 no 2_655
H7 H24 3.5761 no 1_655
H7 H41 3.3431 no 2_555
H7 H44 3.3921 no 2_655
H7 H46 3.2436 no 2_655
H8 C24 2.8938 no 2_555
H8 H31 3.4882 no 2_555
H8 H41 2.4604 no 2_555
H8 H42 2.7476 no 2_555
H8 H43 3.0046 no 2_555
H9 C25 3.2992 no 2_655
H9 H31 3.0700 no 2_555
H9 H39 3.3362 no 2_655
H9 H41 2.9856 no 2_555
H9 H42 3.5299 no 2_555
H9 H44 2.7373 no 2_655
H9 H45 3.4060 no 2_655
H9 H46 3.2475 no 2_655
H10 H16 3.2701 no 3_656
H10 H18 3.2460 no 3_656
H10 H21 3.4721 no 1_655
H10 H47 3.2792 no 3_656
H10 H49 3.3466 no 3_656
H11 C14 3.3919 no 4_655
H11 C26 3.5431 no 3_656
H11 H25 2.6470 no 4_655
H11 H45 3.5700 no 3_656
H11 H46 3.1162 no 3_656
H11 H47 3.3423 no 3_656
H11 H49 2.9059 no 3_656
H12 Cl1 2.9603 no 3_656
H12 C25 3.2553 no 3_656
H12 C26 3.0817 no 3_656
H12 H18 3.1370 no 3_656
H12 H45 2.7333 no 3_656
H12 H46 3.0272 no 3_656
H12 H47 2.5055 no 3_656
H12 H49 2.8712 no 3_656
H13 C15 3.4603 no 4_555
H13 H26 2.7807 no 4_555
H13 H27 3.3155 no 4_555
H14 C15 3.4271 no 4_555
H14 C26 3.2807 no 3_556
H14 H26 2.6900 no 4_555
H14 H28 3.5878 no 3_556
H14 H48 2.7023 no 3_556
H14 H49 2.9895 no 3_556
H15 C17 3.5656 no 3_556
H15 H28 2.6603 no 3_556
H15 H41 3.2952 no 3_556
H15 H45 3.3662 no 3_656
H15 H48 2.8079 no 3_556
H16 Cl1 2.9770 no 3_656
H16 C10 3.4568 no 3_556
H16 H10 3.2701 no 3_656
H16 H17 3.2690 no 3_556
H16 H21 3.5653 no 3_556
H16 H22 2.6603 no 3_556
H16 H28 3.2382 no 3_556
H17 C8 3.3780 no 3_556
H17 H16 3.2690 no 3_556
H17 H17 2.6545 no 3_556
H17 H22 3.1799 no 3_556
H18 H10 3.2460 no 3_656
H18 H12 3.1370 no 3_656
H19 C15 3.3683 no 4_555
H19 H25 3.5521 no 4_555
H19 H26 2.4941 no 4_555
H20 C24 3.2505 no 2_555
H20 H26 3.5162 no 4_555
H20 H41 3.3763 no 2_555
H20 H42 2.9579 no 2_555
H20 H43 2.8977 no 2_555
H21 Cl1 3.1542 no 1_455
H21 C2 3.2271 no 1_455
H21 H1 3.4691 no 1_455
H21 H2 2.8642 no 1_455
H21 H3 2.8618 no 1_455
H21 H10 3.4721 no 1_455
H21 H16 3.5653 no 3_556
H22 C8 3.3133 no 3_556
H22 H16 2.6603 no 3_556
H22 H17 3.1799 no 3_556
H23 Cl1 2.8631 no 1_455
H23 N1 3.1017 no 1_455
H23 H3 2.7894 no 1_455
H23 H38 2.8744 no 1_455
H24 N1 2.6709 no 1_455
H24 C3 3.4571 no 4_454
H24 H3 3.4427 no 1_455
H24 H5 2.7918 no 4_454
H24 H6 3.2772 no 4_454
H24 H7 3.5761 no 1_455
H24 H34 3.4406 no 1_455
H24 H38 3.2667 no 1_455
H24 H46 3.3955 no 2_555
H25 C2 3.1774 no 4_454
H25 C3 3.3494 no 4_454
H25 C6 3.5448 no 4_454
H25 H1 3.0470 no 4_454
H25 H2 2.5379 no 4_454
H25 H5 2.7488 no 4_454
H25 H6 3.2397 no 4_454
H25 H11 2.6470 no 4_454
H25 H19 3.5521 no 4_554
H25 H35 3.4038 no 3_555
H25 H37 3.4970 no 3_555
H25 H49 3.0319 no 2_555
H26 C3 3.5915 no 4_554
H26 C7 3.1736 no 4_554
H26 C9 3.3570 no 4_554
H26 H4 2.7261 no 4_554
H26 H13 2.7807 no 4_554
H26 H14 2.6900 no 4_554
H26 H19 2.4941 no 4_554
H26 H20 3.5162 no 4_554
H26 H49 3.3255 no 2_555
H27 H4 3.3692 no 4_554
H27 H13 3.3155 no 4_554
H28 C7 3.5105 no 3_556
H28 H14 3.5878 no 3_556
H28 H15 2.6603 no 3_556
H28 H16 3.2382 no 3_556
H29 Cl1 3.0626 no 1_455
H29 C22 3.3659 no 1_455
H29 H38 2.9567 no 1_455
H29 H39 3.0048 no 1_455
H29 H45 3.4149 no 1_455
H30 H32 3.1414 no 3_555
H30 H33 3.4217 no 3_555
H30 H37 3.4144 no 3_555
H31 H8 3.4882 no 2_545
H31 H9 3.0700 no 2_545
H31 H32 3.5351 no 3_555
H32 C22 3.4279 no 3_655
H32 H6 3.0899 no 4_554
H32 H30 3.1414 no 3_555
H32 H31 3.5351 no 3_555
H32 H33 3.5302 no 3_555
H32 H36 3.4861 no 3_555
H32 H39 3.4628 no 3_655
H32 H40 2.6158 no 3_655
H33 C20 3.5467 no 3_555
H33 C21 3.5141 no 3_555
H33 H30 3.4217 no 3_555
H33 H32 3.5302 no 3_555
H33 H33 2.8034 no 3_555
H33 H36 2.7820 no 3_555
H33 H37 3.4897 no 3_555
H34 H4 3.4203 no 4_554
H34 H6 3.2121 no 4_554
H34 H24 3.4406 no 1_655
H35 C14 3.5492 no 3_555
H35 H1 2.7977 no 2_645
H35 H6 3.4766 no 2_645
H35 H25 3.4038 no 3_555
H36 C15 3.5764 no 3_555
H36 C20 3.5042 no 3_555
H36 H32 3.4861 no 3_555
H36 H33 2.7820 no 3_555
H37 C13 3.4239 no 3_555
H37 C14 3.2669 no 3_555
H37 C15 3.5062 no 3_555
H37 H25 3.4970 no 3_555
H37 H30 3.4144 no 3_555
H37 H33 3.4897 no 3_555
H37 H38 3.5513 no 3_655
H37 H40 2.9171 no 3_655
H38 C12 3.2527 no 1_655
H38 C13 3.4592 no 1_655
H38 H23 2.8744 no 1_655
H38 H24 3.2667 no 1_655
H38 H29 2.9567 no 1_655
H38 H37 3.5513 no 3_655
H39 H6 3.5410 no 2_645
H39 H9 3.3362 no 2_645
H39 H29 3.0048 no 1_655
H39 H32 3.4628 no 3_655
H40 C20 3.4228 no 3_655
H40 C22 3.1649 no 3_655
H40 H32 2.6158 no 3_655
H40 H37 2.9171 no 3_655
H40 H40 2.2605 no 3_655
H41 C4 3.0760 no 2_545
H41 H7 3.3431 no 2_545
H41 H8 2.4604 no 2_545
H41 H9 2.9856 no 2_545
H41 H15 3.2952 no 3_556
H41 H20 3.3763 no 2_545
H42 C4 3.5522 no 2_545
H42 H1 3.3672 no 2_645
H42 H8 2.7476 no 2_545
H42 H9 3.5299 no 2_545
H42 H20 2.9579 no 2_545
H43 C11 3.4473 no 2_545
H43 C12 3.4131 no 2_545
H43 C13 3.4110 no 2_545
H43 C14 3.4365 no 2_545
H43 C15 3.4399 no 2_545
H43 C16 3.4471 no 2_545
H43 H1 3.2524 no 2_645
H43 H8 3.0046 no 2_545
H43 H20 2.8977 no 2_545
H44 C2 3.3512 no 2_645
H44 C4 3.4062 no 2_645
H44 H1 2.4984 no 2_645
H44 H3 3.5834 no 2_645
H44 H6 3.5802 no 2_645
H44 H7 3.3921 no 2_645
H44 H9 2.7373 no 2_645
H45 C6 3.5502 no 3_656
H45 H9 3.4060 no 2_645
H45 H11 3.5700 no 3_656
H45 H12 2.7333 no 3_656
H45 H15 3.3662 no 3_656
H45 H29 3.4149 no 1_655
H46 C6 3.5197 no 3_656
H46 C13 3.5063 no 2_545
H46 H1 3.1639 no 2_645
H46 H7 3.2436 no 2_645
H46 H9 3.2475 no 2_645
H46 H11 3.1162 no 3_656
H46 H12 3.0272 no 3_656
H46 H24 3.3955 no 2_545
H47 C6 3.1936 no 3_656
H47 H10 3.2792 no 3_656
H47 H11 3.3423 no 3_656
H47 H12 2.5055 no 3_656
H48 C7 3.1936 no 3_556
H48 H14 2.7023 no 3_556
H48 H15 2.8079 no 3_556
H49 C6 3.2123 no 3_656
H49 C14 3.2029 no 2_545
H49 C15 3.3891 no 2_545
H49 H10 3.3466 no 3_656
H49 H11 2.9059 no 3_656
H49 H12 2.8712 no 3_656
H49 H14 2.9895 no 3_556
H49 H25 3.0319 no 2_545
H49 H26 3.3255 no 2_545

loop_
_geom_torsion_atom_site_label_1
_geom_torsion_atom_site_label_2
_geom_torsion_atom_site_label_3
_geom_torsion_atom_site_label_4
_geom_torsion
_geom_torsion_publ_flag
Cl1 Mo1 P1 C1 84.84(6) no
Cl1 Mo1 P1 C5 -45.34(7) no
Cl1 Mo1 P1 C9 -160.84(5) no
Cl1 Mo1 P2 C10 62.08(11) no
Cl1 Mo1 P2 C11 -176.48(7) no
Cl1 Mo1 P2 C17 -57.36(11) no
Cl1 Mo1 P3 C18 158.88(5) no
Cl1 Mo1 P3 C19 -86.53(6) no
Cl1 Mo1 P3 C23 44.49(7) no
P1 Mo1 P2 C10 -17.78(5) no
P1 Mo1 P2 C11 103.65(6) no
P1 Mo1 P2 C17 -137.22(6) no
P2 Mo1 P1 C1 -120.64(6) no
P2 Mo1 P1 C5 109.18(6) no
P2 Mo1 P1 C9 -6.32(5) no
P1 Mo1 P3 C18 53.77(10) no
P1 Mo1 P3 C19 168.36(6) no
P1 Mo1 P3 C23 -60.61(12) no
P3 Mo1 P1 C1 -170.17(7) no
P3 Mo1 P1 C5 59.65(11) no
P3 Mo1 P1 C9 -55.85(10) no
N1 Mo1 P1 C1 -22.76(15) no
N1 Mo1 P1 C5 -152.94(15) no
N1 Mo1 P1 C9 91.56(15) no
P2 Mo1 P3 C18 4.17(5) no
P2 Mo1 P3 C19 118.77(6) no
P2 Mo1 P3 C23 -110.21(7) no
P3 Mo1 P2 C10 140.10(6) no
P3 Mo1 P2 C11 -98.47(6) no
P3 Mo1 P2 C17 20.66(5) no
N1 Mo1 P2 C10 -118.63(13) no
N1 Mo1 P2 C11 2.80(14) no
N1 Mo1 P2 C17 121.93(13) no
N1 Mo1 P3 C18 -93.57(15) no
N1 Mo1 P3 C19 21.02(16) no
N1 Mo1 P3 C23 152.05(15) no
Mo1 P1 C1 C2 -53.7(3) no
Mo1 P1 C1 C3 -178.5(2) no
Mo1 P1 C1 C4 62.5(3) no
Mo1 P1 C5 C6 81.9(3) no
Mo1 P1 C5 C7 -152.7(2) no
Mo1 P1 C5 C8 -33.5(3) no
Mo1 P1 C9 C10 35.5(3) no
C1 P1 C5 C6 -50.2(3) no
C1 P1 C5 C7 75.2(4) no
C1 P1 C5 C8 -165.5(3) no
C5 P1 C1 C2 79.5(3) no
C5 P1 C1 C3 -45.3(4) no
C5 P1 C1 C4 -164.2(3) no
C1 P1 C9 C10 156.5(3) no
C9 P1 C1 C2 -169.6(3) no
C9 P1 C1 C3 65.7(3) no
C9 P1 C1 C4 -53.3(3) no
C5 P1 C9 C10 -88.1(3) no
C9 P1 C5 C6 -161.2(3) no
C9 P1 C5 C7 -35.8(4) no
C9 P1 C5 C8 83.5(3) no
Mo1 P2 C10 C9 43.4(3) no
Mo1 P2 C11 C12 -179.21(18) no
Mo1 P2 C11 C16 1.8(4) no
Mo1 P2 C17 C18 -46.6(3) no
C10 P2 C11 C12 -53.9(3) no
C10 P2 C11 C16 127.1(3) no
C11 P2 C10 C9 -87.2(3) no
C10 P2 C17 C18 -168.7(3) no
C17 P2 C10 C9 164.9(3) no
C11 P2 C17 C18 82.7(3) no
C17 P2 C11 C12 57.6(3) no
C17 P2 C11 C16 -121.4(3) no
Mo1 P3 C18 C17 -34.2(3) no
Mo1 P3 C19 C20 -59.9(3) no
Mo1 P3 C19 C21 -179.4(2) no
Mo1 P3 C19 C22 56.8(3) no
Mo1 P3 C23 C24 152.4(3) no
Mo1 P3 C23 C25 -83.3(3) no
Mo1 P3 C23 C26 32.9(4) no
C18 P3 C19 C20 56.2(4) no
C18 P3 C19 C21 -63.3(4) no
C18 P3 C19 C22 172.9(3) no
C19 P3 C18 C17 -154.6(3) no
C18 P3 C23 C24 35.7(4) no
C18 P3 C23 C25 160.0(3) no
C18 P3 C23 C26 -83.8(3) no
C23 P3 C18 C17 89.0(3) no
C19 P3 C23 C24 -75.6(4) no
C19 P3 C23 C25 48.7(4) no
C19 P3 C23 C26 164.8(3) no
C23 P3 C19 C20 166.5(3) no
C23 P3 C19 C21 47.1(4) no
C23 P3 C19 C22 -76.7(4) no
P1 C9 C10 P2 -50.5(4) no
P2 C11 C12 C13 -177.5(3) no
P2 C11 C16 C15 177.0(3) no
C12 C11 C16 C15 -1.9(6) no
C16 C11 C12 C13 1.5(6) no
C11 C12 C13 C14 0.2(6) no
C12 C13 C14 C15 -1.5(6) no
C13 C14 C15 C16 1.0(7) no
C14 C15 C16 C11 0.7(6) no
P2 C17 C18 P3 51.7(4) no
